data_7040062
loop_
_publ_author_name
'Bouch\'e, Mathilde'
'Mordan, Michael'
'Kariuki, Benson M.'
'Coles, Simon J.'
'Christensen, Jeppe'
'Newman, Paul D.'

_publ_section_title
;
 Mono- and dimeric complexes of an asymmetric heterotopic P,CNHC,pyr
 ligand.
;
_journal_issue 34
_journal_name_full 'Dalton transactions (Cambridge, England : 2003)'
_journal_page_first 13347
_journal_page_last 13360
_journal_paper_doi 10.1039/c6dt02476a
_journal_volume 45
_journal_year 2016
_chemical_absolute_configuration ad
_chemical_formula_moiety 'C74 H84 Cl2 F12 N8 P4 Pt'
_chemical_formula_sum 'C74 H84 Cl2 F12 N8 P4 Pt'
_chemical_formula_weight 1703.36
_chemical_name_systematic
;
 ?
;
_space_group_crystal_system monoclinic
_space_group_IT_number 4
_space_group_name_Hall 'P 2yb'
_space_group_name_H-M_alt 'P 1 21 1'
_symmetry_space_group_name_Hall 'P 2yb'
_symmetry_space_group_name_H-M 'P 1 21 1'
_atom_sites_solution_hydrogens geom
_audit_creation_method SHELXL-2013
_audit_update_record
;
2016-07-13 deposited with the CCDC.
2016-07-15 downloaded from the CCDC.
;
_cell_angle_alpha 90
_cell_angle_beta 100.252(2)
_cell_angle_gamma 90
_cell_formula_units_Z 2
_cell_length_a 10.0849(2)
_cell_length_b 15.7236(4)
_cell_length_c 25.0744(6)
_cell_measurement_reflns_used 12619
_cell_measurement_temperature 150(2)
_cell_measurement_theta_max 29.3010
_cell_measurement_theta_min 3.5840
_cell_volume 3912.59(16)
_computing_cell_refinement
;
CrysAlisPro, Agilent Technologies,
Version 1.171.37.33 (release 27-03-2014 CrysAlis171 .NET)
(compiled Mar 27 2014,17:12:48)
;
_computing_data_collection
;
CrysAlisPro, Agilent Technologies,
Version 1.171.37.33 (release 27-03-2014 CrysAlis171 .NET)
(compiled Mar 27 2014,17:12:48)
;
_computing_data_reduction
;
CrysAlisPro, Agilent Technologies,
Version 1.171.37.33 (release 27-03-2014 CrysAlis171 .NET)
(compiled Mar 27 2014,17:12:48)
;
_computing_structure_refinement 'SHELXL-2013 (Sheldrick, 2013)'
_computing_structure_solution 'SHELXS-2013 (Sheldrick, 2013)'
_diffrn_ambient_temperature 150(2)
_diffrn_measured_fraction_theta_full 0.996
_diffrn_measured_fraction_theta_max 0.844
_diffrn_measurement_device_type 'SuperNova, Dual, Cu at zero, Atlas'
_diffrn_measurement_method '\w scans'
_diffrn_radiation_type MoK\a
_diffrn_radiation_wavelength 0.71073
_diffrn_reflns_av_R_equivalents 0.0310
_diffrn_reflns_av_unetI/netI 0.0608
_diffrn_reflns_Laue_measured_fraction_full 0.996
_diffrn_reflns_Laue_measured_fraction_max 0.844
_diffrn_reflns_limit_h_max 12
_diffrn_reflns_limit_h_min -13
_diffrn_reflns_limit_k_max 19
_diffrn_reflns_limit_k_min -20
_diffrn_reflns_limit_l_max 34
_diffrn_reflns_limit_l_min -24
_diffrn_reflns_number 21921
_diffrn_reflns_point_group_measured_fraction_full 0.856
_diffrn_reflns_point_group_measured_fraction_max 0.677
_diffrn_reflns_theta_full 25.242
_diffrn_reflns_theta_max 29.626
_diffrn_reflns_theta_min 3.487
_exptl_absorpt_coefficient_mu 2.018
_exptl_absorpt_correction_T_max 0.997
_exptl_absorpt_correction_T_min 0.993
_exptl_absorpt_correction_type gaussian
_exptl_absorpt_process_details
;
CrysAlisPro, Agilent Technologies,
Version 1.171.37.35g (release 09-12-2014 CrysAlis171 .NET)
(compiled Dec  9 2014,15:38:47)
Numerical absorption correction based on gaussian integration over
            a multifaceted crystal model
Empirical absorption correction using spherical harmonics,
 implemented in SCALE3 ABSPACK scaling algorithm.
;
_exptl_crystal_colour colourless
_exptl_crystal_density_diffrn 1.446
_exptl_crystal_description plate
_exptl_crystal_F_000 1728
_exptl_crystal_size_max 0.468
_exptl_crystal_size_mid 0.290
_exptl_crystal_size_min 0.149
_refine_diff_density_max 0.991
_refine_diff_density_min -1.374
_refine_diff_density_rms 0.111
_refine_ls_abs_structure_details
;
 Flack x determined using 4611 quotients [(I+)-(I-)]/[(I+)+(I-)]
 (Parsons and Flack (2004), Acta Cryst. A60, s61).
;
_refine_ls_abs_structure_Flack 0.001(4)
_refine_ls_extinction_method none
_refine_ls_goodness_of_fit_ref 1.076
_refine_ls_hydrogen_treatment constr
_refine_ls_matrix_type full
_refine_ls_number_parameters 1016
_refine_ls_number_reflns 14918
_refine_ls_number_restraints 665
_refine_ls_restrained_S_all 1.113
_refine_ls_R_factor_all 0.0515
_refine_ls_R_factor_gt 0.0460
_refine_ls_shift/su_max 0.002
_refine_ls_shift/su_mean 0.005
_refine_ls_structure_factor_coef Fsqd
_refine_ls_weighting_details 'w=1/[\s^2^(Fo^2^)+(0.0537P)^2^+3.3755P] where P=(Fo^2^+2Fc^2^)/3'
_refine_ls_weighting_scheme calc
_refine_ls_wR_factor_gt 0.1086
_refine_ls_wR_factor_ref 0.1123
_reflns_Friedel_coverage 0.552
_reflns_Friedel_fraction_full 0.704
_reflns_Friedel_fraction_max 0.498
_reflns_number_gt 13795
_reflns_number_total 14918
_reflns_threshold_expression 'I > 2\s(I)'
_cod_data_source_file c6dt02476a2.cif
_cod_data_source_block cmpd11
_cod_depositor_comments 'Adding full bibliography for 7040057--7040062.cif.'
_cod_database_code 7040062
_shelx_space_group_comment
;
The symmetry employed for this shelxl refinement is uniquely defined
by the following loop, which should always be used as a source of
symmetry information in preference to the above space-group names.
They are only intended as comments.
;
_shelx_estimated_absorpt_t_min 0.452
_shelx_estimated_absorpt_t_max 0.753
_shelxl_version_number 2013-4

loop_
_space_group_symop_operation_xyz
'x, y, z'
'-x, y+1/2, -z'

loop_
_atom_site_label
_atom_site_type_symbol
_atom_site_fract_x
_atom_site_fract_y
_atom_site_fract_z
_atom_site_U_iso_or_equiv
_atom_site_adp_type
_atom_site_occupancy
_atom_site_site_symmetry_order
_atom_site_calc_flag
_atom_site_refinement_flags_posn
_atom_site_refinement_flags_adp
_atom_site_refinement_flags_occupancy
_atom_site_disorder_assembly
_atom_site_disorder_group
P1 P 0.56354(17) 0.0980(2) 0.32972(7) 0.0251(5) Uani 1 1 d . . . . .
P2 P 0.33772(18) 0.1163(2) 0.15299(7) 0.0284(6) Uani 1 1 d . . . . .
Cl1 Cl 0.63962(18) 0.15086(15) 0.20940(8) 0.0336(5) Uani 1 1 d . . . . .
Cl2 Cl 0.26433(18) 0.05795(14) 0.27314(8) 0.0309(4) Uani 1 1 d . . . . .
Pt1 Pt 0.45094(2) 0.10598(4) 0.24133(2) 0.02424(8) Uani 1 1 d . . . . .
N1 N 0.8665(7) -0.0775(5) 0.3075(3) 0.0356(17) Uani 1 1 d . . . . .
N2 N 0.9151(10) -0.1643(6) 0.3837(4) 0.055(2) Uani 1 1 d . . . . .
N3 N 1.1092(13) -0.0643(9) 0.4579(5) 0.090(4) Uani 1 1 d . . . . .
N4 N 0.0335(8) 0.2888(6) 0.1844(4) 0.057(3) Uani 1 1 d . . . . .
N5 N -0.1137(10) 0.3618(8) 0.1193(5) 0.083(4) Uani 1 1 d . . . . .
C1 C 0.4828(9) 0.1725(7) 0.3688(4) 0.040(2) Uani 1 1 d . . . . .
C2 C 0.4639(12) 0.2548(7) 0.3486(5) 0.054(3) Uani 1 1 d . . . . .
H2 H 0.4971 0.2701 0.3168 0.065 Uiso 1 1 calc R U . . .
C3 C 0.3960(13) 0.3157(9) 0.3751(5) 0.071(4) Uani 1 1 d . . . . .
H3 H 0.3844 0.3723 0.3619 0.085 Uiso 1 1 calc R U . . .
C4 C 0.3475(12) 0.2909(11) 0.4201(5) 0.075(5) Uani 1 1 d . . . . .
H4 H 0.3029 0.3317 0.4386 0.090 Uiso 1 1 calc R U . . .
C5 C 0.3607(12) 0.2101(10) 0.4393(5) 0.068(4) Uani 1 1 d . . . . .
H5 H 0.3229 0.1942 0.4700 0.081 Uiso 1 1 calc R U . . .
C6 C 0.4298(9) 0.1511(8) 0.4138(4) 0.048(2) Uani 1 1 d . . . . .
H6 H 0.4408 0.0948 0.4277 0.058 Uiso 1 1 calc R U . . .
C7 C 0.5635(8) -0.0045(6) 0.3632(3) 0.0324(19) Uani 1 1 d . . . . .
C8 C 0.6249(10) -0.0122(8) 0.4169(4) 0.046(2) Uani 1 1 d . . . . .
H8 H 0.6671 0.0354 0.4362 0.055 Uiso 1 1 calc R U . . .
C9 C 0.6237(12) -0.0913(9) 0.4421(4) 0.063(4) Uani 1 1 d . . . . .
H9 H 0.6642 -0.0970 0.4792 0.075 Uiso 1 1 calc R U . . .
C10 C 0.5650(11) -0.1611(9) 0.4143(5) 0.061(3) Uani 1 1 d . . . . .
H10 H 0.5642 -0.2145 0.4320 0.073 Uiso 1 1 calc R U . . .
C11 C 0.5078(10) -0.1526(7) 0.3608(4) 0.046(2) Uani 1 1 d . . . . .
H11 H 0.4703 -0.2008 0.3409 0.056 Uiso 1 1 calc R U . . .
C12 C 0.5044(9) -0.0757(6) 0.3362(4) 0.034(2) Uani 1 1 d . . . . .
H12 H 0.4605 -0.0705 0.2995 0.041 Uiso 1 1 calc R U . . .
C13 C 0.7434(8) 0.1270(5) 0.3425(3) 0.028(2) Uani 1 1 d . . . . .
C14 C 0.8379(8) 0.0764(5) 0.3216(3) 0.0291(19) Uani 1 1 d . . . . .
C15 C 0.9720(7) 0.1024(12) 0.3317(3) 0.045(2) Uani 1 1 d . . . . .
H15 H 1.0366 0.0708 0.3165 0.054 Uiso 1 1 calc R U . . .
C16 C 1.0133(10) 0.1720(8) 0.3628(5) 0.055(3) Uani 1 1 d . . . . .
H16 H 1.1060 0.1870 0.3702 0.066 Uiso 1 1 calc R U . . .
C17 C 0.9221(11) 0.2197(7) 0.3832(4) 0.052(3) Uani 1 1 d . . . . .
H17 H 0.9516 0.2684 0.4045 0.062 Uiso 1 1 calc R U . . .
C18 C 0.7868(10) 0.1987(6) 0.3736(4) 0.040(2) Uani 1 1 d . . . . .
H18 H 0.7238 0.2328 0.3880 0.048 Uiso 1 1 calc R U . . .
C19 C 0.8003(9) 0.0004(6) 0.2849(3) 0.0327(19) Uani 1 1 d . . . . .
H19A H 0.7014 -0.0077 0.2791 0.039 Uiso 1 1 calc R U . . .
H19B H 0.8258 0.0118 0.2493 0.039 Uiso 1 1 calc R U . . .
C20 C 0.8793(10) -0.0921(7) 0.3597(4) 0.045(2) Uani 1 1 d . . . . .
H20 H 0.8608 -0.0462 0.3819 0.055 Uiso 1 1 calc R U . . .
C21 C 0.8895(11) -0.1503(7) 0.2701(4) 0.044(2) Uani 1 1 d . . . . .
C22 C 0.7754(12) -0.2126(7) 0.2691(5) 0.058(3) Uani 1 1 d . . . . .
H22A H 0.7610 -0.2457 0.2350 0.069 Uiso 1 1 calc R U . . .
H22B H 0.6909 -0.1822 0.2719 0.069 Uiso 1 1 calc R U . . .
C23 C 0.8163(12) -0.2709(7) 0.3174(6) 0.066(3) Uani 1 1 d . . . . .
H23A H 0.7466 -0.2709 0.3407 0.079 Uiso 1 1 calc R U . . .
H23B H 0.8284 -0.3298 0.3053 0.079 Uiso 1 1 calc R U . . .
C24 C 0.9478(12) -0.2361(8) 0.3481(6) 0.067(4) Uani 1 1 d . . . . .
H24 H 1.0037 -0.2812 0.3695 0.081 Uiso 1 1 calc R U . . .
C25 C 1.0162(11) -0.1992(8) 0.3042(6) 0.061(3) Uani 1 1 d . . . . .
C26 C 0.9107(15) -0.1162(8) 0.2163(5) 0.064(3) Uani 1 1 d . . . . .
H26A H 0.8281 -0.0882 0.1981 0.096 Uiso 1 1 calc R U . . .
H26B H 0.9330 -0.1632 0.1938 0.096 Uiso 1 1 calc R U . . .
H26C H 0.9849 -0.0751 0.2219 0.096 Uiso 1 1 calc R U . . .
C27 C 1.0548(17) -0.2732(9) 0.2689(8) 0.101(6) Uani 1 1 d . . . . .
H27A H 1.1401 -0.2985 0.2867 0.152 Uiso 1 1 calc R U . . .
H27B H 1.0649 -0.2512 0.2332 0.152 Uiso 1 1 calc R U . . .
H27C H 0.9839 -0.3165 0.2644 0.152 Uiso 1 1 calc R U . . .
C28 C 1.1370(12) -0.1438(10) 0.3242(7) 0.085(5) Uani 1 1 d . . . . .
H28A H 1.1103 -0.0967 0.3456 0.128 Uiso 1 1 calc R U . . .
H28B H 1.1723 -0.1209 0.2931 0.128 Uiso 1 1 calc R U . . .
H28C H 1.2069 -0.1777 0.3468 0.128 Uiso 1 1 calc R U . . .
C29 C 0.9442(12) -0.1670(10) 0.4449(5) 0.069(4) Uani 1 1 d . . . . .
H29 H 0.8883 -0.1224 0.4587 0.083 Uiso 1 1 calc R U . . .
C30 C 1.0866(12) -0.1459(11) 0.4633(6) 0.081(5) Uani 1 1 d . . . . .
C31 C 1.1856(14) -0.2009(12) 0.4863(5) 0.085(5) Uani 1 1 d . . . . .
H31 H 1.1657 -0.2596 0.4894 0.102 Uiso 1 1 calc R U . . .
C32 C 1.3154(14) -0.1711(16) 0.5052(6) 0.099(6) Uani 1 1 d . . . . .
H32 H 1.3850 -0.2092 0.5205 0.119 Uiso 1 1 calc R U . . .
C33 C 1.3414(18) -0.0862(19) 0.5013(7) 0.119(8) Uani 1 1 d . . . . .
H33 H 1.4283 -0.0635 0.5148 0.142 Uiso 1 1 calc R U . . .
C34 C 1.240(2) -0.0362(18) 0.4780(9) 0.141(9) Uani 1 1 d . . . . .
H34 H 1.2590 0.0226 0.4749 0.169 Uiso 1 1 calc R U . . .
C35 C 0.9020(17) -0.2543(11) 0.4639(6) 0.097(5) Uani 1 1 d . . . . .
H35A H 0.9499 -0.2992 0.4479 0.145 Uiso 1 1 calc R U . . .
H35B H 0.8047 -0.2617 0.4524 0.145 Uiso 1 1 calc R U . . .
H35C H 0.9247 -0.2575 0.5035 0.145 Uiso 1 1 calc R U . . .
C36 C 0.4152(8) 0.0424(6) 0.1123(3) 0.0327(19) Uani 1 1 d . . . . .
C37 C 0.4279(9) 0.0567(7) 0.0589(4) 0.044(2) Uani 1 1 d . . . . .
H37 H 0.3982 0.1088 0.0416 0.053 Uiso 1 1 calc R U . . .
C38 C 0.4845(12) -0.0060(9) 0.0309(4) 0.061(3) Uani 1 1 d . . . . .
H38 H 0.4897 0.0024 -0.0062 0.073 Uiso 1 1 calc R U . . .
C39 C 0.5333(12) -0.0802(9) 0.0563(5) 0.058(3) Uani 1 1 d . . . . .
H39 H 0.5747 -0.1218 0.0372 0.070 Uiso 1 1 calc R U . . .
C40 C 0.5219(13) -0.0939(8) 0.1088(5) 0.059(3) Uani 1 1 d . . . . .
H40 H 0.5553 -0.1452 0.1263 0.070 Uiso 1 1 calc R U . . .
C41 C 0.4624(12) -0.0343(8) 0.1367(4) 0.054(3) Uani 1 1 d . . . . .
H41 H 0.4531 -0.0452 0.1731 0.065 Uiso 1 1 calc R U . . .
C42 C 0.3354(8) 0.2230(6) 0.1229(4) 0.037(2) Uani 1 1 d . . . . .
C43 C 0.4056(9) 0.2889(7) 0.1506(4) 0.041(2) Uani 1 1 d . . . . .
H43 H 0.4562 0.2792 0.1858 0.049 Uiso 1 1 calc R U . . .
C44 C 0.4038(10) 0.3703(7) 0.1279(5) 0.059(3) Uani 1 1 d . . . . .
H44 H 0.4520 0.4159 0.1471 0.071 Uiso 1 1 calc R U . . .
C45 C 0.3296(12) 0.3821(10) 0.0763(6) 0.074(4) Uani 1 1 d . . . . .
H45 H 0.3304 0.4364 0.0597 0.088 Uiso 1 1 calc R U . . .
C46 C 0.2553(12) 0.3181(9) 0.0485(5) 0.061(3) Uani 1 1 d . . . . .
H46 H 0.2021 0.3288 0.0139 0.073 Uiso 1 1 calc R U . . .
C47 C 0.2582(9) 0.2370(7) 0.0714(4) 0.044(2) Uani 1 1 d . . . . .
H47 H 0.2084 0.1918 0.0523 0.053 Uiso 1 1 calc R U . . .
C48 C 0.1578(7) 0.0872(7) 0.1398(3) 0.035(3) Uani 1 1 d . . . . .
C49 C 0.0647(9) 0.1328(7) 0.1631(4) 0.050(3) Uani 1 1 d . . . . .
C50 C -0.0711(8) 0.1072(16) 0.1506(4) 0.065(3) Uani 1 1 d . . . . .
H50 H -0.1365 0.1379 0.1658 0.078 Uiso 1 1 calc R U . . .
C51 C -0.1124(11) 0.0390(12) 0.1170(5) 0.083(5) Uani 1 1 d . . . . .
H51 H -0.2051 0.0241 0.1090 0.100 Uiso 1 1 calc R U . . .
C52 C -0.0218(12) -0.0063(11) 0.0955(5) 0.078(5) Uani 1 1 d . . . . .
H52 H -0.0492 -0.0539 0.0729 0.094 Uiso 1 1 calc R U . . .
C53 C 0.1157(10) 0.0185(9) 0.1072(4) 0.058(3) Uani 1 1 d . . . . .
H53 H 0.1802 -0.0133 0.0921 0.069 Uiso 1 1 calc R U . . .
C54 C 0.1041(9) 0.2067(7) 0.2011(4) 0.045(3) Uani 1 1 d . . . . .
H54A H 0.0861 0.1910 0.2374 0.054 Uiso 1 1 calc R U . . .
H54B H 0.2023 0.2160 0.2046 0.054 Uiso 1 1 calc R U . . .
C55 C -0.0267(11) 0.3014(9) 0.1355(6) 0.072(4) Uani 1 1 d . . . . .
H55 H -0.0062 0.2635 0.1086 0.086 Uiso 1 1 calc R U . . .
C56 C 0.0134(11) 0.3507(7) 0.2272(6) 0.064(4) Uani 1 1 d . . . . .
C57 C -0.1244(10) 0.3279(7) 0.2432(6) 0.052(3) Uani 1 1 d . . . . .
H57A H -0.1327 0.3532 0.2786 0.062 Uiso 1 1 calc R U . . .
H57B H -0.1361 0.2655 0.2451 0.062 Uiso 1 1 calc R U . . .
C58 C -0.2300(10) 0.3677(8) 0.1962(5) 0.059(3) Uani 1 1 d . . . . .
H58A H -0.2833 0.3226 0.1746 0.071 Uiso 1 1 calc R U . . .
H58B H -0.2922 0.4063 0.2108 0.071 Uiso 1 1 calc R U . . .
C59 C -0.1468(12) 0.4158(8) 0.1623(7) 0.080(5) Uani 1 1 d . . . . .
H59 H -0.1951 0.4682 0.1468 0.096 Uiso 1 1 calc R U . . .
C60 C -0.0163(13) 0.4390(10) 0.2009(8) 0.102(6) Uani 1 1 d . . . . .
C61 C 0.1343(12) 0.3471(9) 0.2733(7) 0.078(4) Uani 1 1 d . . . . .
H61A H 0.1374 0.2914 0.2910 0.117 Uiso 1 1 calc R U . . .
H61B H 0.1259 0.3918 0.2998 0.117 Uiso 1 1 calc R U . . .
H61C H 0.2173 0.3559 0.2588 0.117 Uiso 1 1 calc R U . . .
C62 C -0.0420(17) 0.5080(9) 0.2427(9) 0.130(10) Uani 1 1 d . . . . .
H62A H -0.0744 0.5603 0.2235 0.196 Uiso 1 1 calc R U . . .
H62B H 0.0422 0.5197 0.2678 0.196 Uiso 1 1 calc R U . . .
H62C H -0.1098 0.4872 0.2631 0.196 Uiso 1 1 calc R U . . .
C63 C 0.1002(14) 0.4678(11) 0.1722(10) 0.140(10) Uani 1 1 d . . . . .
H63A H 0.0753 0.5211 0.1527 0.211 Uiso 1 1 calc R U . . .
H63B H 0.1171 0.4239 0.1465 0.211 Uiso 1 1 calc R U . . .
H63C H 0.1819 0.4768 0.1993 0.211 Uiso 1 1 calc R U . . .
C64 C -0.1780(9) 0.3736(7) 0.0617(4) 0.106(6) Uani 1 1 d . U . . .
H64 H -0.2716 0.3946 0.0616 0.128 Uiso 1 1 calc R U . . .
C65 C -0.1892(9) 0.2984(7) 0.0354(4) 0.130(8) Uani 1 1 d R U . . .
C66 C -0.3139(9) 0.2582(7) 0.0282(4) 0.156(9) Uani 1 1 d R U . . .
H66 H -0.3844 0.2813 0.0443 0.187 Uiso 1 1 calc R U . . .
C67 C -0.3354(9) 0.1842(7) -0.0024(4) 0.239(17) Uani 1 1 d R U . . .
H67 H -0.4206 0.1568 -0.0073 0.287 Uiso 1 1 calc R U . . .
C68 C -0.2322(9) 0.1504(7) -0.0260(4) 0.190(12) Uani 1 1 d R U . . .
H68 H -0.2469 0.0999 -0.0469 0.228 Uiso 1 1 calc R U . . .
C69 C -0.1075(9) 0.1906(7) -0.0188(4) 0.176(11) Uani 1 1 d R U . . .
H69 H -0.0370 0.1675 -0.0349 0.211 Uiso 1 1 calc R U . . .
N6 N -0.0860(9) 0.2646(7) 0.0119(4) 0.131(6) Uani 1 1 d R U . . .
C70 C -0.098(2) 0.4488(12) 0.0392(8) 0.125(8) Uani 1 1 d . U . . .
H70A H -0.0074 0.4292 0.0361 0.187 Uiso 1 1 calc R U . . .
H70B H -0.0912 0.4972 0.0641 0.187 Uiso 1 1 calc R U . . .
H70C H -0.1462 0.4663 0.0034 0.187 Uiso 1 1 calc R U . . .
P3 P 0.6790(10) 0.6537(5) 0.1087(3) 0.068(3) Uani 0.430(10) 1 d D U P A 1
F1 F 0.657(2) 0.6778(11) 0.0480(4) 0.124(8) Uani 0.430(10) 1 d D U P A 1
F2 F 0.5415(14) 0.6903(10) 0.1146(8) 0.125(8) Uani 0.430(10) 1 d D U P A 1
F3 F 0.7073(19) 0.6274(11) 0.1697(4) 0.133(9) Uani 0.430(10) 1 d D U P A 1
F4 F 0.8204(15) 0.6168(12) 0.1041(9) 0.160(9) Uani 0.430(10) 1 d D U P A 1
F5 F 0.7458(19) 0.7422(8) 0.1235(8) 0.118(8) Uani 0.430(10) 1 d D U P A 1
F6 F 0.6151(19) 0.5647(7) 0.0942(7) 0.090(7) Uani 0.430(10) 1 d D U P A 1
P3A P 0.7626(10) 0.6838(4) 0.0931(3) 0.104(3) Uani 0.570(10) 1 d D U P A 2
F1A F 0.8170(16) 0.6509(9) 0.0431(4) 0.129(7) Uani 0.570(10) 1 d D U P A 2
F2A F 0.8218(17) 0.7735(6) 0.0858(6) 0.150(8) Uani 0.570(10) 1 d D U P A 2
F3A F 0.7009(18) 0.7169(11) 0.1418(5) 0.147(8) Uani 0.570(10) 1 d D U P A 2
F4A F 0.7005(17) 0.5941(8) 0.0995(6) 0.121(6) Uani 0.570(10) 1 d D U P A 2
F5A F 0.8920(14) 0.6574(9) 0.1316(5) 0.155(8) Uani 0.570(10) 1 d D U P A 2
F6A F 0.6287(13) 0.7113(10) 0.0546(6) 0.131(7) Uani 0.570(10) 1 d D U P A 2
N7 N 0.3978(16) 0.7947(14) 0.2255(6) 0.122(6) Uani 1 1 d D U . B 2
C71 C 0.322(3) 0.7873(18) 0.1880(9) 0.146(9) Uani 1 1 d D U . B 2
C72 C 0.233(3) 0.771(2) 0.1330(11) 0.224(15) Uani 1 1 d D U . B 2
H72A H 0.1389 0.7840 0.1352 0.336 Uiso 1 1 calc R U . B 2
H72B H 0.2404 0.7114 0.1228 0.336 Uiso 1 1 calc R U . B 2
H72C H 0.2620 0.8077 0.1056 0.336 Uiso 1 1 calc R U . B 2
N8 N -0.494(3) 0.4414(19) 0.2670(12) 0.199(10) Uiso 1 1 d D . . C 2
C73 C -0.393(4) 0.447(4) 0.2991(17) 0.29(2) Uiso 1 1 d D . . C 2
C74 C -0.295(4) 0.458(3) 0.3499(16) 0.33(3) Uiso 1 1 d D . . C 2
H74A H -0.3338 0.4372 0.3804 0.491 Uiso 1 1 calc R U . C 2
H74B H -0.2735 0.5190 0.3552 0.491 Uiso 1 1 calc R U . C 2
H74C H -0.2122 0.4268 0.3477 0.491 Uiso 1 1 calc R U . C 2
P4 P 1.1561(13) -0.4685(7) 0.4225(4) 0.161(4) Uani 0.502(8) 1 d D U P D 1
F7 F 1.201(2) -0.3759(8) 0.4091(8) 0.170(6) Uani 0.502(8) 1 d D U P D 1
F8 F 1.3057(15) -0.4936(13) 0.4421(9) 0.192(7) Uani 0.502(8) 1 d D U P D 1
F9 F 1.1088(19) -0.5585(8) 0.4367(7) 0.156(8) Uani 0.502(8) 1 d D U P D 1
F10 F 1.0070(16) -0.4408(12) 0.4035(8) 0.197(9) Uani 0.502(8) 1 d D U P D 1
F11 F 1.148(2) -0.4373(11) 0.4807(5) 0.167(9) Uani 0.502(8) 1 d D U P D 1
F12 F 1.166(2) -0.4970(12) 0.3642(5) 0.173(7) Uani 0.502(8) 1 d D U P D 1
P4A P 1.3208(12) -0.4092(7) 0.4035(4) 0.152(4) Uani 0.498(8) 1 d D U P D 2
F7A F 1.4768(14) -0.4168(16) 0.4107(9) 0.238(12) Uani 0.498(8) 1 d D U P D 2
F8A F 1.332(2) -0.3709(12) 0.4612(5) 0.192(7) Uani 0.498(8) 1 d D U P D 2
F9A F 1.1642(14) -0.3989(16) 0.3946(9) 0.180(6) Uani 0.498(8) 1 d D U P D 2
F10A F 1.308(2) -0.4479(12) 0.3460(5) 0.183(8) Uani 0.498(8) 1 d D U P D 2
F11A F 1.313(3) -0.4996(9) 0.4270(8) 0.187(7) Uani 0.498(8) 1 d D U P D 2
F12A F 1.330(2) -0.3185(9) 0.3801(8) 0.192(9) Uani 0.498(8) 1 d D U P D 2

loop_
_atom_site_aniso_label
_atom_site_aniso_U_11
_atom_site_aniso_U_22
_atom_site_aniso_U_33
_atom_site_aniso_U_23
_atom_site_aniso_U_13
_atom_site_aniso_U_12
P1 0.0185(7) 0.0339(13) 0.0237(7) 0.0012(14) 0.0058(6) 0.0061(12)
P2 0.0179(8) 0.0451(19) 0.0233(8) 0.0082(12) 0.0063(6) 0.0042(12)
Cl1 0.0186(8) 0.0483(12) 0.0343(10) 0.0147(10) 0.0059(7) 0.0021(8)
Cl2 0.0189(8) 0.0424(12) 0.0325(10) 0.0139(9) 0.0073(7) 0.0058(8)
Pt1 0.01704(11) 0.03364(14) 0.02282(12) 0.00532(18) 0.00569(8) 0.00543(17)
N1 0.033(4) 0.042(4) 0.032(4) 0.009(3) 0.009(3) 0.015(3)
N2 0.060(6) 0.047(5) 0.056(5) 0.026(5) 0.006(4) 0.009(4)
N3 0.083(9) 0.097(10) 0.096(9) 0.020(8) 0.030(7) -0.008(8)
N4 0.032(4) 0.062(6) 0.083(7) 0.044(5) 0.028(4) 0.022(4)
N5 0.050(6) 0.102(9) 0.102(9) 0.069(8) 0.028(6) 0.042(6)
C1 0.028(4) 0.050(6) 0.039(5) -0.015(5) 0.000(4) 0.009(4)
C2 0.064(8) 0.046(7) 0.046(6) -0.010(5) -0.004(5) 0.025(6)
C3 0.076(9) 0.067(8) 0.059(7) -0.017(7) -0.014(7) 0.039(7)
C4 0.043(6) 0.116(12) 0.060(8) -0.052(8) -0.007(6) 0.027(7)
C5 0.047(6) 0.093(10) 0.066(8) -0.035(8) 0.018(6) -0.001(7)
C6 0.038(5) 0.064(7) 0.047(5) -0.017(5) 0.017(4) 0.000(5)
C7 0.024(4) 0.042(5) 0.033(4) 0.013(4) 0.011(3) 0.012(4)
C8 0.039(5) 0.068(7) 0.031(5) 0.015(5) 0.004(4) -0.002(5)
C9 0.056(7) 0.097(10) 0.036(5) 0.040(6) 0.009(5) 0.004(7)
C10 0.050(6) 0.072(8) 0.063(7) 0.040(7) 0.014(5) 0.002(6)
C11 0.035(5) 0.046(6) 0.062(6) 0.019(5) 0.019(5) 0.005(4)
C12 0.022(4) 0.039(6) 0.043(5) 0.006(4) 0.009(4) 0.006(4)
C13 0.025(4) 0.037(6) 0.021(3) 0.011(3) 0.001(3) 0.000(3)
C14 0.027(4) 0.034(5) 0.029(4) 0.014(3) 0.009(3) 0.005(3)
C15 0.022(3) 0.071(6) 0.042(4) 0.013(9) 0.003(3) -0.024(7)
C16 0.027(5) 0.077(8) 0.058(7) 0.019(6) -0.003(5) -0.015(5)
C17 0.050(6) 0.053(7) 0.047(6) -0.009(5) -0.005(5) -0.018(5)
C18 0.043(5) 0.046(6) 0.030(4) -0.001(4) 0.005(4) 0.000(4)
C19 0.032(4) 0.039(5) 0.028(4) 0.005(4) 0.008(3) 0.011(4)
C20 0.048(6) 0.044(6) 0.044(5) 0.011(5) 0.006(4) 0.012(5)
C21 0.050(6) 0.036(5) 0.050(6) 0.003(5) 0.023(5) 0.016(5)
C22 0.057(7) 0.051(7) 0.071(8) -0.013(6) 0.029(6) -0.002(5)
C23 0.064(7) 0.039(6) 0.100(10) 0.004(7) 0.034(7) -0.004(5)
C24 0.056(7) 0.046(7) 0.099(10) 0.025(7) 0.013(7) 0.016(6)
C25 0.037(6) 0.056(7) 0.093(9) 0.008(7) 0.023(6) 0.025(5)
C26 0.087(10) 0.054(7) 0.061(7) -0.013(6) 0.042(7) 0.009(7)
C27 0.108(13) 0.045(8) 0.168(17) 0.021(9) 0.071(13) 0.038(8)
C28 0.041(7) 0.086(10) 0.132(13) 0.034(10) 0.026(8) 0.021(7)
C29 0.046(6) 0.100(10) 0.060(7) 0.033(7) 0.008(5) 0.008(6)
C30 0.041(6) 0.122(13) 0.084(9) 0.052(9) 0.023(6) 0.026(7)
C31 0.063(8) 0.130(14) 0.061(8) 0.004(8) 0.011(6) 0.026(9)
C32 0.043(8) 0.17(2) 0.078(10) -0.007(12) -0.002(7) 0.000(10)
C33 0.054(10) 0.21(3) 0.092(12) -0.024(15) 0.015(8) -0.048(13)
C34 0.089(14) 0.20(3) 0.148(19) -0.010(18) 0.073(14) -0.051(16)
C35 0.110(12) 0.114(13) 0.065(8) 0.051(9) 0.011(8) -0.005(10)
C36 0.022(4) 0.048(5) 0.029(4) 0.001(4) 0.007(3) 0.001(4)
C37 0.040(5) 0.064(7) 0.031(4) 0.006(5) 0.012(4) 0.008(5)
C38 0.068(8) 0.087(9) 0.035(5) -0.008(6) 0.026(5) -0.002(7)
C39 0.055(7) 0.074(8) 0.049(6) -0.020(6) 0.017(5) -0.005(6)
C40 0.074(8) 0.052(7) 0.051(6) -0.010(6) 0.013(6) 0.004(6)
C41 0.070(8) 0.056(7) 0.040(6) 0.003(5) 0.019(5) 0.009(6)
C42 0.024(4) 0.049(6) 0.039(5) 0.028(4) 0.011(4) 0.009(4)
C43 0.026(4) 0.045(6) 0.051(6) 0.018(5) 0.006(4) 0.004(4)
C44 0.035(5) 0.048(6) 0.093(9) 0.030(7) 0.009(5) 0.006(5)
C45 0.045(6) 0.089(10) 0.091(9) 0.060(9) 0.024(6) 0.010(7)
C46 0.045(6) 0.092(9) 0.049(6) 0.037(7) 0.014(5) 0.006(6)
C47 0.032(5) 0.059(6) 0.041(5) 0.023(5) 0.010(4) 0.004(4)
C48 0.017(3) 0.059(9) 0.026(3) 0.010(4) 0.001(3) 0.000(4)
C49 0.027(4) 0.089(10) 0.035(4) 0.033(5) 0.007(3) 0.009(5)
C50 0.025(4) 0.122(10) 0.051(5) 0.028(12) 0.013(4) 0.008(10)
C51 0.028(6) 0.161(15) 0.058(7) 0.035(9) -0.002(5) -0.019(8)
C52 0.043(7) 0.146(14) 0.041(6) 0.014(7) -0.003(5) -0.040(8)
C53 0.031(5) 0.100(10) 0.040(6) 0.005(6) 0.002(4) -0.019(6)
C54 0.035(5) 0.059(6) 0.046(5) 0.030(5) 0.020(4) 0.022(5)
C55 0.049(7) 0.095(10) 0.081(9) 0.056(8) 0.036(6) 0.043(7)
C56 0.028(5) 0.040(6) 0.126(12) 0.027(7) 0.019(6) 0.008(5)
C57 0.039(6) 0.043(6) 0.075(8) 0.007(6) 0.011(6) 0.014(5)
C58 0.030(5) 0.067(8) 0.082(8) 0.008(7) 0.013(5) 0.012(5)
C59 0.044(7) 0.052(7) 0.147(14) 0.053(9) 0.025(8) 0.025(6)
C60 0.047(7) 0.070(10) 0.185(18) 0.066(11) 0.014(9) 0.009(7)
C61 0.036(6) 0.057(8) 0.136(13) 0.015(9) 0.004(7) 0.004(5)
C62 0.087(12) 0.032(7) 0.25(3) 0.016(11) -0.023(15) 0.020(7)
C63 0.045(8) 0.094(12) 0.28(3) 0.117(16) 0.010(12) 0.005(8)
C64 0.077(9) 0.136(14) 0.110(12) 0.081(11) 0.025(8) 0.051(10)
C65 0.107(13) 0.102(13) 0.153(16) 0.053(12) -0.054(12) -0.011(11)
C66 0.123(15) 0.152(17) 0.167(17) 0.064(15) -0.044(13) -0.023(13)
C67 0.24(3) 0.24(3) 0.22(2) 0.03(2) 0.03(2) -0.01(2)
C68 0.20(2) 0.140(17) 0.20(2) 0.001(15) -0.048(16) -0.075(16)
C69 0.176(19) 0.136(17) 0.190(19) 0.010(16) -0.033(16) 0.024(15)
N6 0.079(9) 0.183(16) 0.118(11) 0.001(11) -0.017(8) 0.034(10)
C70 0.136(15) 0.122(14) 0.133(14) 0.095(13) 0.068(12) 0.070(12)
P3 0.111(7) 0.033(5) 0.052(5) -0.011(4) -0.009(4) 0.021(5)
F1 0.221(18) 0.098(15) 0.040(9) -0.016(10) -0.008(12) -0.001(15)
F2 0.155(17) 0.084(13) 0.136(16) 0.006(12) 0.023(14) 0.066(13)
F3 0.184(18) 0.103(17) 0.086(11) 0.020(11) -0.046(12) 0.014(14)
F4 0.193(18) 0.099(15) 0.180(17) -0.038(15) 0.013(16) 0.089(15)
F5 0.177(17) 0.067(12) 0.106(15) -0.009(12) 0.017(14) 0.019(13)
F6 0.116(16) 0.066(12) 0.085(13) 0.003(10) 0.012(12) 0.002(12)
P3A 0.188(9) 0.046(4) 0.058(4) 0.002(3) -0.030(5) 0.026(5)
F1A 0.199(17) 0.088(10) 0.086(10) -0.013(9) -0.016(11) 0.039(11)
F2A 0.24(2) 0.068(10) 0.112(13) -0.001(10) -0.044(14) 0.018(12)
F3A 0.232(18) 0.118(14) 0.080(11) -0.030(11) -0.002(12) 0.046(14)
F4A 0.174(15) 0.092(13) 0.086(9) 0.015(11) -0.005(11) -0.010(14)
F5A 0.211(17) 0.094(12) 0.120(13) -0.010(10) -0.076(12) 0.060(12)
F6A 0.191(15) 0.086(11) 0.100(12) 0.015(10) -0.017(11) 0.059(11)
N7 0.084(9) 0.216(19) 0.069(8) -0.010(10) 0.024(7) -0.028(11)
C71 0.162(18) 0.154(17) 0.135(16) -0.007(15) 0.057(14) -0.033(15)
C72 0.22(3) 0.26(3) 0.18(3) -0.01(2) 0.00(2) -0.01(3)
P4 0.224(8) 0.130(7) 0.119(6) 0.009(6) 0.004(6) 0.084(6)
F7 0.227(11) 0.123(10) 0.152(10) -0.023(9) 0.009(10) 0.102(9)
F8 0.258(12) 0.154(11) 0.156(11) 0.002(10) 0.012(11) 0.084(11)
F9 0.206(16) 0.127(13) 0.128(13) 0.015(12) 0.016(13) 0.087(13)
F10 0.220(15) 0.165(14) 0.183(14) -0.013(12) -0.021(13) 0.093(13)
F11 0.217(16) 0.158(15) 0.112(12) -0.014(12) -0.009(12) 0.077(13)
F12 0.238(12) 0.153(11) 0.119(10) -0.022(10) 0.013(11) 0.059(11)
P4A 0.201(7) 0.127(7) 0.111(5) -0.028(5) -0.019(5) 0.114(6)
F7A 0.260(18) 0.212(18) 0.226(17) -0.025(16) -0.005(16) 0.079(16)
F8A 0.256(13) 0.162(13) 0.143(11) -0.059(11) -0.010(11) 0.081(11)
F9A 0.231(11) 0.140(10) 0.155(10) 0.001(10) -0.006(10) 0.067(11)
F10A 0.256(15) 0.164(14) 0.115(12) -0.036(11) -0.010(12) 0.071(13)
F11A 0.258(12) 0.147(11) 0.149(11) 0.002(10) 0.019(11) 0.076(11)
F12A 0.219(15) 0.146(14) 0.191(15) -0.010(13) -0.015(13) 0.052(13)

loop_
_atom_type_symbol
_atom_type_description
_atom_type_scat_dispersion_real
_atom_type_scat_dispersion_imag
_atom_type_scat_source
C C 0.0033 0.0016 'International Tables Vol C Tables 4.2.6.8 and 6.1.1.4'
H H 0.0000 0.0000 'International Tables Vol C Tables 4.2.6.8 and 6.1.1.4'
N N 0.0061 0.0033 'International Tables Vol C Tables 4.2.6.8 and 6.1.1.4'
F F 0.0171 0.0103 'International Tables Vol C Tables 4.2.6.8 and 6.1.1.4'
P P 0.1023 0.0942 'International Tables Vol C Tables 4.2.6.8 and 6.1.1.4'
Cl Cl 0.1484 0.1585 'International Tables Vol C Tables 4.2.6.8 and 6.1.1.4'
Pt Pt -1.7033 8.3905 'International Tables Vol C Tables 4.2.6.8 and 6.1.1.4'

loop_
_geom_angle_atom_site_label_1
_geom_angle_atom_site_label_2
_geom_angle_atom_site_label_3
_geom_angle
C1 P1 C7 106.7(5)
C1 P1 C13 105.6(4)
C7 P1 C13 102.8(4)
C1 P1 Pt1 107.0(3)
C7 P1 Pt1 116.9(3)
C13 P1 Pt1 117.0(2)
C36 P2 C42 109.3(4)
C36 P2 C48 104.4(4)
C42 P2 C48 102.3(4)
C36 P2 Pt1 107.8(3)
C42 P2 Pt1 115.2(3)
C48 P2 Pt1 117.2(3)
Cl2 Pt1 Cl1 178.66(9)
Cl2 Pt1 P1 86.68(7)
Cl1 Pt1 P1 93.15(7)
Cl2 Pt1 P2 93.46(7)
Cl1 Pt1 P2 86.73(7)
P1 Pt1 P2 179.09(17)
C20 N1 C19 119.4(8)
C20 N1 C21 118.9(8)
C19 N1 C21 120.0(7)
C20 N2 C29 118.7(10)
C20 N2 C24 116.7(9)
C29 N2 C24 123.8(9)
C30 N3 C34 116.2(17)
C55 N4 C56 119.0(10)
C55 N4 C54 121.4(11)
C56 N4 C54 118.8(9)
C55 N5 C59 115.0(12)
C55 N5 C64 123.0(13)
C59 N5 C64 122.0(9)
C6 C1 C2 118.6(10)
C6 C1 P1 124.4(8)
C2 C1 P1 116.8(8)
C1 C2 C3 120.5(13)
C4 C3 C2 118.1(13)
C5 C4 C3 122.3(12)
C4 C5 C6 119.3(13)
C1 C6 C5 121.1(12)
C8 C7 C12 118.9(9)
C8 C7 P1 119.4(8)
C12 C7 P1 121.8(7)
C7 C8 C9 118.8(11)
C10 C9 C8 121.2(10)
C11 C10 C9 119.1(10)
C12 C11 C10 120.4(11)
C11 C12 C7 121.6(9)
C18 C13 C14 119.8(7)
C18 C13 P1 119.9(7)
C14 C13 P1 120.3(6)
C15 C14 C13 117.7(10)
C15 C14 C19 118.2(9)
C13 C14 C19 123.9(7)
C16 C15 C14 121.8(12)
C17 C16 C15 120.1(9)
C16 C17 C18 121.1(10)
C17 C18 C13 119.5(9)
N1 C19 C14 112.2(7)
N2 C20 N1 125.6(10)
C26 C21 C22 116.6(10)
C26 C21 N1 110.3(8)
C22 C21 N1 107.4(8)
C26 C21 C25 115.0(9)
C22 C21 C25 103.4(9)
N1 C21 C25 103.1(8)
C21 C22 C23 106.3(10)
C24 C23 C22 106.1(9)
N2 C24 C25 108.6(9)
N2 C24 C23 107.9(10)
C25 C24 C23 103.9(11)
C28 C25 C24 115.1(12)
C28 C25 C27 110.6(11)
C24 C25 C27 108.7(11)
C28 C25 C21 114.9(10)
C24 C25 C21 98.5(8)
C27 C25 C21 108.3(11)
C30 C29 N2 108.4(10)
C30 C29 C35 114.5(11)
N2 C29 C35 109.0(12)
N3 C30 C31 122.2(15)
N3 C30 C29 111.5(12)
C31 C30 C29 126.1(16)
C30 C31 C32 120.1(18)
C33 C32 C31 119.1(17)
C34 C33 C32 117.7(18)
C33 C34 N3 125(2)
C37 C36 C41 118.7(9)
C37 C36 P2 124.2(8)
C41 C36 P2 117.1(7)
C36 C37 C38 119.3(10)
C39 C38 C37 120.7(10)
C40 C39 C38 119.9(11)
C39 C40 C41 120.4(12)
C40 C41 C36 121.0(10)
C43 C42 C47 119.9(9)
C43 C42 P2 121.0(7)
C47 C42 P2 119.1(8)
C42 C43 C44 121.1(10)
C45 C44 C43 117.9(12)
C46 C45 C44 122.1(11)
C45 C46 C47 119.5(10)
C42 C47 C46 119.4(11)
C53 C48 C49 119.7(8)
C53 C48 P2 119.5(7)
C49 C48 P2 120.9(7)
C48 C49 C50 117.5(12)
C48 C49 C54 122.7(8)
C50 C49 C54 119.8(12)
C51 C50 C49 122.2(13)
C52 C51 C50 120.2(11)
C51 C52 C53 118.7(14)
C48 C53 C52 121.7(12)
N4 C54 C49 115.4(8)
N4 C55 N5 125.9(14)
N4 C56 C61 109.2(9)
N4 C56 C60 108.8(13)
C61 C56 C60 115.2(11)
N4 C56 C57 106.1(10)
C61 C56 C57 115.2(12)
C60 C56 C57 101.7(9)
C56 C57 C58 103.3(10)
C59 C58 C57 104.7(9)
N5 C59 C58 110.5(11)
N5 C59 C60 108.8(12)
C58 C59 C60 105.4(13)
C59 C60 C56 97.7(11)
C59 C60 C63 114.3(17)
C56 C60 C63 110.8(12)
C59 C60 C62 111.3(12)
C56 C60 C62 112.4(15)
C63 C60 C62 109.8(15)
C65 C64 N5 110.5(7)
C65 C64 C70 118.8(9)
N5 C64 C70 106.0(11)
C64 C65 C66 117.1
C64 C65 N6 122.6
C66 C65 N6 120.0
C67 C66 C65 120.0
C68 C67 C66 120.0
C67 C68 C69 120.0
N6 C69 C68 120.0
C69 N6 C65 120.0
F2 P3 F1 91.5(7)
F2 P3 F6 90.9(7)
F1 P3 F6 90.5(7)
F2 P3 F3 90.9(7)
F1 P3 F3 177.6(9)
F6 P3 F3 89.3(7)
F2 P3 F5 90.1(7)
F1 P3 F5 89.8(7)
F6 P3 F5 178.9(8)
F3 P3 F5 90.3(7)
F2 P3 F4 178.7(8)
F1 P3 F4 89.7(7)
F6 P3 F4 89.7(6)
F3 P3 F4 87.9(7)
F5 P3 F4 89.3(7)
F5A P3A F1A 92.0(7)
F5A P3A F3A 90.6(6)
F1A P3A F3A 177.2(8)
F5A P3A F2A 91.0(7)
F1A P3A F2A 90.5(7)
F3A P3A F2A 90.3(6)
F5A P3A F4A 90.2(6)
F1A P3A F4A 89.3(6)
F3A P3A F4A 89.8(7)
F2A P3A F4A 178.8(8)
F5A P3A F6A 178.9(8)
F1A P3A F6A 89.1(6)
F3A P3A F6A 88.3(7)
F2A P3A F6A 89.0(6)
F4A P3A F6A 89.8(6)
N7 C71 C72 172(3)
N8 C73 C74 163(6)
F12 P4 F8 90.2(7)
F12 P4 F9 91.5(7)
F8 P4 F9 90.9(7)
F12 P4 F11 178.3(9)
F8 P4 F11 89.7(7)
F9 P4 F11 90.2(7)
F12 P4 F10 90.7(7)
F8 P4 F10 178.5(9)
F9 P4 F10 90.3(7)
F11 P4 F10 89.5(7)
F12 P4 F7 89.9(7)
F8 P4 F7 90.1(7)
F9 P4 F7 178.3(9)
F11 P4 F7 88.5(7)
F10 P4 F7 88.6(7)
F11A P4A F8A 90.2(7)
F11A P4A F10A 89.5(7)
F8A P4A F10A 179.6(10)
F11A P4A F12A 179.5(9)
F8A P4A F12A 89.8(7)
F10A P4A F12A 90.5(7)
F11A P4A F7A 90.3(7)
F8A P4A F7A 90.8(7)
F10A P4A F7A 89.4(7)
F12A P4A F7A 89.2(7)
F11A P4A F9A 91.7(7)
F8A P4A F9A 90.0(7)
F10A P4A F9A 89.7(7)
F12A P4A F9A 88.8(7)
F7A P4A F9A 177.8(9)

loop_
_geom_bond_atom_site_label_1
_geom_bond_atom_site_label_2
_geom_bond_distance
P1 C1 1.811(9)
P1 C7 1.816(10)
P1 C13 1.842(8)
P1 Pt1 2.3068(17)
P2 C36 1.812(9)
P2 C42 1.837(10)
P2 C48 1.843(8)
P2 Pt1 2.3102(17)
Cl1 Pt1 2.3026(19)
Cl2 Pt1 2.2983(19)
N1 C20 1.311(12)
N1 C19 1.460(11)
N1 C21 1.524(12)
N2 C20 1.306(12)
N2 C29 1.510(15)
N2 C24 1.511(16)
N3 C30 1.31(2)
N3 C34 1.40(2)
N4 C55 1.285(16)
N4 C56 1.489(18)
N4 C54 1.496(12)
N5 C55 1.307(14)
N5 C59 1.46(2)
N5 C64 1.486(14)
C1 C6 1.374(14)
C1 C2 1.391(16)
C2 C3 1.409(16)
C3 C4 1.37(2)
C4 C5 1.36(2)
C5 C6 1.383(15)
C7 C8 1.384(12)
C7 C12 1.387(14)
C8 C9 1.396(16)
C9 C10 1.376(18)
C10 C11 1.369(16)
C11 C12 1.355(14)
C13 C18 1.396(12)
C13 C14 1.413(11)
C14 C15 1.393(11)
C14 C19 1.513(12)
C15 C16 1.37(2)
C16 C17 1.356(16)
C17 C18 1.383(14)
C21 C26 1.503(16)
C21 C22 1.508(16)
C21 C25 1.601(15)
C22 C23 1.517(18)
C23 C24 1.512(18)
C24 C25 1.516(18)
C25 C28 1.510(19)
C25 C27 1.552(19)
C29 C30 1.466(18)
C29 C35 1.537(19)
C30 C31 1.369(18)
C31 C32 1.39(2)
C32 C33 1.37(3)
C33 C34 1.34(3)
C36 C37 1.387(12)
C36 C41 1.396(15)
C37 C38 1.392(15)
C38 C39 1.378(17)
C39 C40 1.359(16)
C40 C41 1.369(16)
C42 C43 1.372(15)
C42 C47 1.401(13)
C43 C44 1.399(14)
C44 C45 1.386(18)
C45 C46 1.368(19)
C46 C47 1.398(16)
C48 C53 1.376(16)
C48 C49 1.391(13)
C49 C50 1.408(14)
C49 C54 1.510(15)
C50 C51 1.38(2)
C51 C52 1.34(2)
C52 C53 1.419(14)
C56 C61 1.525(19)
C56 C60 1.543(17)
C56 C57 1.557(16)
C57 C58 1.572(15)
C58 C59 1.500(17)
C59 C60 1.53(2)
C60 C63 1.55(2)
C60 C62 1.56(3)
C64 C65 1.3491
C64 C70 1.59(2)
C65 C66 1.3900
C65 N6 1.3900
C66 C67 1.3900
C67 C68 1.3900
C68 C69 1.3900
C69 N6 1.3900
P3 F2 1.533(10)
P3 F1 1.546(10)
P3 F6 1.556(9)
P3 F3 1.560(9)
P3 F5 1.562(10)
P3 F4 1.562(10)
P3A F5A 1.536(9)
P3A F1A 1.545(9)
P3A F3A 1.555(10)
P3A F2A 1.555(9)
P3A F4A 1.563(10)
P3A F6A 1.575(9)
N7 C71 1.108(19)
C71 C72 1.53(2)
N8 C73 1.189(13)
C73 C74 1.476(13)
P4 F12 1.548(10)
P4 F8 1.553(10)
P4 F9 1.554(10)
P4 F11 1.554(10)
P4 F10 1.557(10)
P4 F7 1.579(10)
P4A F11A 1.545(10)
P4A F8A 1.550(10)
P4A F10A 1.550(10)
P4A F12A 1.552(10)
P4A F7A 1.556(10)
P4A F9A 1.564(10)
